data_4316048
loop_
_publ_author_name
'Yu-Chiao Liu'
'Ling-Kuang Tu'
'Tao-Hung Yen'
'Gene-Hsiang Lee'
'Shu-Ting Yang'
'Ming-Hsi Chiang'

_publ_section_title
;
 Secondary Coordination Sphere Interactions within the Biomimetic Iron
 Azadithiolate Complexes Related to Fe-Only Hydrogenase: Dynamic Measure
 of Electron Density about the Fe Sites
;
_journal_name_full 'Inorganic Chemistry'
_journal_page_first 6409
_journal_page_last 6420
_journal_paper_doi 10.1021/ic100484a
_journal_volume 49
_journal_year 2010
_chemical_formula_sum 'C32 H44 B2 F8 Fe4 N2 O14 S4'
_chemical_formula_weight 1205.95
_chemical_name_systematic
; 
 ? 
;
_space_group_IT_number 2
_symmetry_cell_setting triclinic
_symmetry_space_group_name_Hall '-P 1'
_symmetry_space_group_name_H-M 'P -1'
_atom_sites_solution_hydrogens geom
_atom_sites_solution_primary direct
_atom_sites_solution_secondary difmap
_audit_creation_method SHELXL-97
_cell_angle_alpha 78.783(2)
_cell_angle_beta 76.187(2)
_cell_angle_gamma 89.577(2)
_cell_formula_units_Z 1
_cell_length_a 7.9730(3)
_cell_length_b 12.1333(5)
_cell_length_c 13.1870(5)
_cell_measurement_reflns_used all
_cell_measurement_temperature 150(2)
_cell_measurement_theta_max 27.50
_cell_measurement_theta_min 1.00
_cell_volume 1214.12(8)
_computing_cell_refinement DENZO-SMN
_computing_data_collection 'NONIUS COLLECT'
_computing_data_reduction DENZO-SMN
_computing_molecular_graphics 'Bruker SHELXTL'
_computing_publication_material 'Bruker SHELXTL'
_computing_structure_refinement 'SHELXL-97 (Sheldrick, 1997)'
_computing_structure_solution 'SHELXS-97 (Sheldrick, 1990)'
_diffrn_ambient_temperature 150(2)
_diffrn_measured_fraction_theta_full 0.988
_diffrn_measured_fraction_theta_max 0.988
_diffrn_measurement_device_type 'NONIUS KappaCCD'
_diffrn_measurement_method '\w scans'
_diffrn_radiation_monochromator graphite
_diffrn_radiation_source 'fine-focus sealed tube'
_diffrn_radiation_type MoK\a
_diffrn_radiation_wavelength 0.71073
_diffrn_reflns_av_R_equivalents 0.0440
_diffrn_reflns_av_sigmaI/netI 0.0459
_diffrn_reflns_limit_h_max 10
_diffrn_reflns_limit_h_min -10
_diffrn_reflns_limit_k_max 15
_diffrn_reflns_limit_k_min -15
_diffrn_reflns_limit_l_max 17
_diffrn_reflns_limit_l_min -17
_diffrn_reflns_number 16342
_diffrn_reflns_theta_full 27.50
_diffrn_reflns_theta_max 27.50
_diffrn_reflns_theta_min 1.62
_exptl_absorpt_coefficient_mu 1.433
_exptl_absorpt_correction_T_max 0.923
_exptl_absorpt_correction_T_min 0.692
_exptl_absorpt_correction_type multi-scan
_exptl_crystal_colour orange
_exptl_crystal_density_diffrn 1.649
_exptl_crystal_density_meas ?
_exptl_crystal_density_method 'not measured'
_exptl_crystal_description needle
_exptl_crystal_F_000 612
_exptl_crystal_size_max 0.35
_exptl_crystal_size_mid 0.13
_exptl_crystal_size_min 0.06
_refine_diff_density_max 0.480
_refine_diff_density_min -0.524
_refine_diff_density_rms 0.094
_refine_ls_extinction_method none
_refine_ls_goodness_of_fit_ref 1.016
_refine_ls_hydrogen_treatment constr
_refine_ls_matrix_type full
_refine_ls_number_parameters 301
_refine_ls_number_reflns 5510
_refine_ls_number_restraints 0
_refine_ls_restrained_S_all 1.016
_refine_ls_R_factor_all 0.0575
_refine_ls_R_factor_gt 0.0388
_refine_ls_shift/su_max 0.000
_refine_ls_shift/su_mean 0.000
_refine_ls_structure_factor_coef Fsqd
_refine_ls_weighting_details 'calc w=1/[\s^2^(Fo^2^)+(0.0374P)^2^+1.4191P] where P=(Fo^2^+2Fc^2^)/3'
_refine_ls_weighting_scheme calc
_refine_ls_wR_factor_gt 0.0915
_refine_ls_wR_factor_ref 0.0984
_reflns_number_gt 4300
_reflns_number_total 5510
_reflns_threshold_expression >2sigma(I)
_cod_data_source_file ic100484a_si_006.cif
_cod_data_source_block ic13212
_cod_depositor_comments
;
The following automatic conversions were performed:

'_symmetry_cell_setting' value 'Triclinic' changed to 'triclinic'
according to the built-in table from CIF Core dictionary named
'cif_core.dic' version 2.4.1 from 2010-06-29.

Automatic conversion script
Id: cif_fix_values 1646 2011-03-28 12:23:43Z adriana 

The following automatic conversions were performed:

'_exptl_crystal_density_meas' value 'not_measured' was changed to '?'
- the value is perceived as not measured.

Automatic conversion script
Id: cif_fix_values 3008 2015-01-20 13:52:24Z robertas 
;
_cod_database_code 4316048

loop_
_symmetry_equiv_pos_as_xyz
'x, y, z'
'-x, -y, -z'

loop_
_atom_site_label
_atom_site_type_symbol
_atom_site_fract_x
_atom_site_fract_y
_atom_site_fract_z
_atom_site_U_iso_or_equiv
_atom_site_adp_type
_atom_site_occupancy
_atom_site_symmetry_multiplicity
_atom_site_calc_flag
_atom_site_refinement_flags
_atom_site_disorder_assembly
_atom_site_disorder_group
Fe1 Fe 1.30937(5) 0.27516(3) 0.45627(3) 0.02622(11) Uani 1 1 d . . .
Fe2 Fe 1.06290(5) 0.31607(3) 0.36578(3) 0.02550(11) Uani 1 1 d . . .
S1 S 1.07489(9) 0.15936(6) 0.48671(5) 0.02539(15) Uani 1 1 d . . .
S2 S 0.67613(9) -0.25845(6) 0.71353(5) 0.02745(16) Uani 1 1 d . . .
N1 N 0.8130(3) 0.03053(19) 0.79370(17) 0.0270(5) Uani 1 1 d . . .
H1 H 0.7203 0.0724 0.7794 0.032 Uiso 1 1 calc R . .
C1 C 1.4453(4) 0.4006(3) 0.4028(2) 0.0357(7) Uani 1 1 d . . .
C2 C 1.4729(4) 0.1782(3) 0.4891(2) 0.0357(7) Uani 1 1 d . . .
C3 C 1.2304(4) 0.3209(3) 0.5798(2) 0.0327(7) Uani 1 1 d . . .
C4 C 0.9117(4) 0.3766(2) 0.4602(2) 0.0322(7) Uani 1 1 d . . .
C5 C 0.9113(4) 0.2734(3) 0.2956(2) 0.0327(7) Uani 1 1 d . . .
C6 C 1.1283(4) 0.4529(3) 0.2831(2) 0.0347(7) Uani 1 1 d . . .
C7 C 0.9169(4) 0.1539(2) 0.6133(2) 0.0279(6) Uani 1 1 d . . .
H7A H 0.9167 0.2273 0.6354 0.034 Uiso 1 1 calc R . .
H7B H 0.7997 0.1371 0.6057 0.034 Uiso 1 1 calc R . .
C8 C 0.9654(4) 0.0626(3) 0.6962(2) 0.0301(6) Uani 1 1 d . . .
H8A H 1.0654 0.0896 0.7184 0.036 Uiso 1 1 calc R . .
H8B H 0.9997 -0.0045 0.6650 0.036 Uiso 1 1 calc R . .
C9 C 0.7589(4) -0.0913(2) 0.8118(2) 0.0324(7) Uani 1 1 d . . .
H9A H 0.6745 -0.1133 0.8815 0.039 Uiso 1 1 calc R . .
H9B H 0.8608 -0.1383 0.8128 0.039 Uiso 1 1 calc R . .
C10 C 0.6770(4) -0.1100(2) 0.7222(2) 0.0324(7) Uani 1 1 d . . .
H10A H 0.7428 -0.0648 0.6535 0.039 Uiso 1 1 calc R . .
H10B H 0.5569 -0.0845 0.7358 0.039 Uiso 1 1 calc R . .
C11 C 0.8510(4) 0.0596(2) 0.8927(2) 0.0300(6) Uani 1 1 d . . .
H11A H 0.9642 0.0303 0.9009 0.036 Uiso 1 1 calc R . .
H11B H 0.7614 0.0231 0.9561 0.036 Uiso 1 1 calc R . .
C12 C 0.8543(4) 0.1856(3) 0.8862(3) 0.0378(7) Uani 1 1 d . . .
H12A H 0.7471 0.2164 0.8688 0.045 Uiso 1 1 calc R . .
H12B H 0.9536 0.2212 0.8286 0.045 Uiso 1 1 calc R . .
C13 C 0.8696(5) 0.2136(3) 0.9916(3) 0.0502(9) Uani 1 1 d . . .
H13A H 0.7754 0.1745 1.0493 0.075 Uiso 1 1 calc R . .
H13B H 0.8623 0.2949 0.9876 0.075 Uiso 1 1 calc R . .
H13C H 0.9808 0.1893 1.0056 0.075 Uiso 1 1 calc R . .
O1 O 1.5302(3) 0.4806(2) 0.3706(2) 0.0532(7) Uani 1 1 d . . .
O2 O 1.5771(3) 0.1183(2) 0.5043(2) 0.0498(6) Uani 1 1 d . . .
O3 O 1.1760(3) 0.3522(2) 0.65642(18) 0.0447(6) Uani 1 1 d . . .
O4 O 0.8151(3) 0.41477(19) 0.52205(19) 0.0464(6) Uani 1 1 d . . .
O5 O 0.8144(3) 0.2471(2) 0.25378(19) 0.0488(6) Uani 1 1 d . . .
O6 O 1.1702(3) 0.53990(19) 0.2328(2) 0.0525(7) Uani 1 1 d . . .
B1 B 0.3856(5) 0.1108(4) 0.8140(3) 0.0441(9) Uani 1 1 d . . .
F1 F 0.4506(3) 0.0539(3) 0.89583(19) 0.0931(10) Uani 1 1 d . . .
F2 F 0.2682(3) 0.1850(2) 0.8459(2) 0.0830(8) Uani 1 1 d . . .
F3 F 0.3090(3) 0.0342(3) 0.7753(3) 0.1047(11) Uani 1 1 d . . .
F4 F 0.5286(3) 0.1626(2) 0.73809(17) 0.0638(7) Uani 1 1 d . . .
O7 O 0.8272(4) 0.6304(3) -0.0645(2) 0.0668(8) Uani 1 1 d . . .
C14 C 0.7274(5) 0.6008(3) 0.0207(3) 0.0454(8) Uani 1 1 d . . .
C15 C 0.7782(6) 0.5280(4) 0.1121(3) 0.0670(12) Uani 1 1 d . . .
H15A H 0.8962 0.5038 0.0886 0.101 Uiso 1 1 calc R . .
H15B H 0.6987 0.4619 0.1391 0.101 Uiso 1 1 calc R . .
H15C H 0.7731 0.5704 0.1688 0.101 Uiso 1 1 calc R . .
C16 C 0.5455(5) 0.6381(4) 0.0397(4) 0.0739(13) Uani 1 1 d . . .
H16A H 0.5274 0.6875 0.0917 0.111 Uiso 1 1 calc R . .
H16B H 0.4657 0.5723 0.0672 0.111 Uiso 1 1 calc R . .
H16C H 0.5242 0.6792 -0.0275 0.111 Uiso 1 1 calc R . .

loop_
_atom_site_aniso_label
_atom_site_aniso_U_11
_atom_site_aniso_U_22
_atom_site_aniso_U_33
_atom_site_aniso_U_23
_atom_site_aniso_U_13
_atom_site_aniso_U_12
Fe1 0.0258(2) 0.0282(2) 0.0247(2) -0.00607(16) -0.00536(16) -0.00521(16)
Fe2 0.0272(2) 0.0246(2) 0.0236(2) -0.00317(16) -0.00523(16) -0.00198(16)
S1 0.0270(4) 0.0252(3) 0.0229(3) -0.0035(3) -0.0048(3) -0.0044(3)
S2 0.0285(4) 0.0290(4) 0.0239(3) -0.0060(3) -0.0037(3) -0.0036(3)
N1 0.0277(13) 0.0282(12) 0.0240(12) -0.0029(10) -0.0057(10) -0.0009(10)
C1 0.0358(17) 0.0402(18) 0.0323(16) -0.0133(14) -0.0052(14) -0.0046(14)
C2 0.0361(17) 0.0402(18) 0.0330(16) -0.0103(14) -0.0100(14) -0.0019(15)
C3 0.0301(16) 0.0350(16) 0.0329(16) -0.0066(13) -0.0070(13) -0.0113(13)
C4 0.0358(17) 0.0279(15) 0.0306(16) 0.0004(12) -0.0085(13) -0.0023(13)
C5 0.0358(17) 0.0329(16) 0.0283(15) -0.0055(12) -0.0062(13) 0.0024(13)
C6 0.0345(17) 0.0348(17) 0.0330(16) -0.0083(14) -0.0035(13) 0.0040(14)
C7 0.0288(15) 0.0303(15) 0.0230(14) -0.0045(11) -0.0037(12) -0.0033(12)
C8 0.0244(15) 0.0373(16) 0.0250(14) -0.0001(12) -0.0039(12) -0.0005(12)
C9 0.0422(18) 0.0283(15) 0.0257(14) -0.0045(12) -0.0070(13) -0.0042(13)
C10 0.0383(17) 0.0286(15) 0.0313(15) -0.0097(12) -0.0072(13) 0.0003(13)
C11 0.0336(16) 0.0349(16) 0.0221(14) -0.0051(12) -0.0079(12) -0.0036(13)
C12 0.0377(18) 0.0353(17) 0.0425(18) -0.0099(14) -0.0122(15) 0.0008(14)
C13 0.061(2) 0.049(2) 0.047(2) -0.0210(17) -0.0162(18) -0.0064(18)
O1 0.0542(15) 0.0487(15) 0.0506(15) -0.0114(12) 0.0013(12) -0.0278(13)
O2 0.0451(14) 0.0564(16) 0.0566(16) -0.0170(12) -0.0249(12) 0.0140(13)
O3 0.0526(15) 0.0484(14) 0.0333(12) -0.0179(11) -0.0025(11) -0.0136(11)
O4 0.0525(15) 0.0384(13) 0.0424(13) -0.0095(11) 0.0011(12) 0.0106(11)
O5 0.0440(14) 0.0624(16) 0.0485(14) -0.0169(12) -0.0227(12) -0.0006(12)
O6 0.0600(16) 0.0328(13) 0.0507(15) 0.0060(11) 0.0020(12) -0.0043(12)
B1 0.0293(19) 0.059(3) 0.042(2) -0.0040(19) -0.0104(17) 0.0040(18)
F1 0.0399(13) 0.154(3) 0.0576(15) 0.0427(16) -0.0102(12) 0.0019(15)
F2 0.0472(14) 0.095(2) 0.106(2) -0.0369(17) -0.0041(14) 0.0239(14)
F3 0.0516(16) 0.111(2) 0.189(3) -0.079(2) -0.063(2) 0.0201(15)
F4 0.0399(12) 0.0827(17) 0.0521(13) 0.0132(12) -0.0007(10) 0.0089(11)
O7 0.0513(16) 0.106(2) 0.0364(14) -0.0033(15) -0.0069(13) -0.0016(16)
C14 0.044(2) 0.051(2) 0.042(2) -0.0160(16) -0.0084(16) -0.0017(17)
C15 0.074(3) 0.080(3) 0.044(2) -0.009(2) -0.011(2) 0.015(2)
C16 0.051(3) 0.084(3) 0.085(3) -0.026(3) -0.006(2) 0.010(2)

loop_
_atom_type_symbol
_atom_type_description
_atom_type_scat_dispersion_real
_atom_type_scat_dispersion_imag
_atom_type_scat_source
C C 0.0033 0.0016 'International Tables Vol C Tables 4.2.6.8 and 6.1.1.4'
H H 0.0000 0.0000 'International Tables Vol C Tables 4.2.6.8 and 6.1.1.4'
N N 0.0061 0.0033 'International Tables Vol C Tables 4.2.6.8 and 6.1.1.4'
O O 0.0106 0.0060 'International Tables Vol C Tables 4.2.6.8 and 6.1.1.4'
F F 0.0171 0.0103 'International Tables Vol C Tables 4.2.6.8 and 6.1.1.4'
S S 0.1246 0.1234 'International Tables Vol C Tables 4.2.6.8 and 6.1.1.4'
Fe Fe 0.3463 0.8444 'International Tables Vol C Tables 4.2.6.8 and 6.1.1.4'
B B 0.0013 0.0007 'International Tables Vol C Tables 4.2.6.8 and 6.1.1.4'

loop_
_geom_angle_atom_site_label_1
_geom_angle_atom_site_label_2
_geom_angle_atom_site_label_3
_geom_angle
_geom_angle_site_symmetry_1
_geom_angle_site_symmetry_3
_geom_angle_publ_flag
C3 Fe1 C1 90.96(13) . . ?
C3 Fe1 C2 101.31(14) . . ?
C1 Fe1 C2 98.69(15) . . ?
C3 Fe1 S1 91.99(9) . . ?
C1 Fe1 S1 157.62(11) . . ?
C2 Fe1 S1 102.46(10) . . ?
C3 Fe1 S2 157.78(11) . 2_756 ?
C1 Fe1 S2 87.74(10) . 2_756 ?
C2 Fe1 S2 100.81(10) . 2_756 ?
S1 Fe1 S2 81.23(3) . 2_756 ?
C3 Fe1 Fe2 102.71(10) . . ?
C1 Fe1 Fe2 102.06(11) . . ?
C2 Fe1 Fe2 147.76(10) . . ?
S1 Fe1 Fe2 55.68(2) . . ?
S2 Fe1 Fe2 56.09(2) 2_756 . ?
C4 Fe2 C6 91.13(13) . . ?
C4 Fe2 C5 97.58(14) . . ?
C6 Fe2 C5 98.55(14) . . ?
C4 Fe2 S1 92.47(9) . . ?
C6 Fe2 S1 157.94(11) . . ?
C5 Fe2 S1 102.53(10) . . ?
C4 Fe2 S2 156.73(10) . 2_756 ?
C6 Fe2 S2 86.83(10) . 2_756 ?
C5 Fe2 S2 105.66(10) . 2_756 ?
S1 Fe2 S2 81.32(3) . 2_756 ?
C4 Fe2 Fe1 102.07(10) . . ?
C6 Fe2 Fe1 102.02(10) . . ?
C5 Fe2 Fe1 151.09(10) . . ?
S1 Fe2 Fe1 55.96(2) . . ?
S2 Fe2 Fe1 55.96(2) 2_756 . ?
C7 S1 Fe2 113.03(10) . . ?
C7 S1 Fe1 116.00(10) . . ?
Fe2 S1 Fe1 68.36(2) . . ?
C10 S2 Fe1 109.90(10) . 2_756 ?
C10 S2 Fe2 113.69(11) . 2_756 ?
Fe1 S2 Fe2 67.95(2) 2_756 2_756 ?
C9 N1 C11 111.2(2) . . ?
C9 N1 C8 111.2(2) . . ?
C11 N1 C8 112.1(2) . . ?
O1 C1 Fe1 178.8(3) . . ?
O2 C2 Fe1 176.6(3) . . ?
O3 C3 Fe1 177.4(3) . . ?
O4 C4 Fe2 179.1(3) . . ?
O5 C5 Fe2 178.6(3) . . ?
O6 C6 Fe2 178.6(3) . . ?
C8 C7 S1 108.4(2) . . ?
C7 C8 N1 110.6(2) . . ?
N1 C9 C10 109.2(2) . . ?
C9 C10 S2 110.8(2) . . ?
N1 C11 C12 111.1(2) . . ?
C11 C12 C13 110.8(3) . . ?
F2 B1 F3 108.9(3) . . ?
F2 B1 F1 112.3(4) . . ?
F3 B1 F1 108.0(4) . . ?
F2 B1 F4 112.3(3) . . ?
F3 B1 F4 110.3(4) . . ?
F1 B1 F4 105.0(3) . . ?
O7 C14 C15 122.3(4) . . ?
O7 C14 C16 120.8(4) . . ?
C15 C14 C16 116.9(4) . . ?

loop_
_geom_bond_atom_site_label_1
_geom_bond_atom_site_label_2
_geom_bond_distance
_geom_bond_site_symmetry_2
_geom_bond_publ_flag
Fe1 C3 1.794(3) . ?
Fe1 C1 1.797(3) . ?
Fe1 C2 1.822(3) . ?
Fe1 S1 2.2564(8) . ?
Fe1 S2 2.2629(8) 2_756 ?
Fe1 Fe2 2.5312(6) . ?
Fe2 C4 1.780(3) . ?
Fe2 C6 1.804(3) . ?
Fe2 C5 1.821(3) . ?
Fe2 S1 2.2490(8) . ?
Fe2 S2 2.2663(8) 2_756 ?
S1 C7 1.825(3) . ?
S2 C10 1.826(3) . ?
S2 Fe1 2.2629(8) 2_756 ?
S2 Fe2 2.2663(8) 2_756 ?
N1 C9 1.500(4) . ?
N1 C11 1.513(3) . ?
N1 C8 1.532(3) . ?
C1 O1 1.138(4) . ?
C2 O2 1.128(4) . ?
C3 O3 1.136(4) . ?
C4 O4 1.147(4) . ?
C5 O5 1.131(4) . ?
C6 O6 1.137(4) . ?
C7 C8 1.516(4) . ?
C9 C10 1.534(4) . ?
C11 C12 1.515(4) . ?
C12 C13 1.524(4) . ?
B1 F2 1.345(5) . ?
B1 F3 1.357(5) . ?
B1 F1 1.371(4) . ?
B1 F4 1.385(4) . ?
O7 C14 1.202(4) . ?
C14 C15 1.486(5) . ?
C14 C16 1.494(5) . ?
